data_4505335
loop_
_publ_author_name
'Banerjee, Subarna'
'Murugavel, Ramaswamy'

_publ_section_title
;
 Formation of One-Dimensional Water Inside an Organic Solid:&#x2009;
 Supramolecular Architectures Derived by the Interaction of Aminobenzoic
 Acids with Nitrogen Bases and H2SO4&#x2020;
;
_journal_issue 3
_journal_name_full 'Crystal Growth &amp; Design'
_journal_page_first 545
_journal_paper_doi 10.1021/cg034229c
_journal_volume 4
_journal_year 2004
_chemical_formula_sum 'C13 H23 N3 O4'
_chemical_formula_weight 285.34
_chemical_name_systematic
;
 ?
;
_space_group_IT_number 9
_symmetry_cell_setting monoclinic
_symmetry_space_group_name_Hall 'C -2yc'
_symmetry_space_group_name_H-M 'C 1 c 1'
_atom_sites_solution_hydrogens geom
_atom_sites_solution_primary direct
_atom_sites_solution_secondary difmap
_audit_creation_method SHELXL-97
_cell_angle_alpha 90.000(8)
_cell_angle_beta 116.214(7)
_cell_angle_gamma 90.000(5)
_cell_formula_units_Z 4
_cell_length_a 14.2950(9)
_cell_length_b 11.7660(7)
_cell_length_c 9.8130(14)
_cell_measurement_reflns_used 0.53049894774132E-314
_cell_measurement_temperature 293(2)
_cell_volume 1480.7(3)
_computing_cell_refinement 'CAD4 Express (Enraf Nonius, 1994)'
_computing_data_collection 'CAD4 Express (Enraf Nonius, 1994)'
_computing_data_reduction 'XCAD4 (Harms & Wocadlo, 1995)'
_computing_molecular_graphics 'Ortep-3 for Windows (Farrugia, 1997)'
_computing_publication_material 'WinGX publication routines (Farrugia, 1999)'
_computing_structure_refinement 'SHELXL-97 (Sheldrick, 1997)'
_computing_structure_solution 'SHELXS-97 (Sheldrick, 1997)'
_diffrn_ambient_temperature 293(2)
_diffrn_measured_fraction_theta_full 0.999
_diffrn_measured_fraction_theta_max 0.999
_diffrn_measurement_device_type '4 circle diffractometer'
_diffrn_radiation_monochromator graphite
_diffrn_radiation_source 'fine-focus sealed tube'
_diffrn_radiation_type MoK\a
_diffrn_radiation_wavelength 0.71073
_diffrn_reflns_av_R_equivalents 0.0000
_diffrn_reflns_av_sigmaI/netI 0.0463
_diffrn_reflns_limit_h_max 16
_diffrn_reflns_limit_h_min -15
_diffrn_reflns_limit_k_max 13
_diffrn_reflns_limit_k_min 0
_diffrn_reflns_limit_l_max 0
_diffrn_reflns_limit_l_min -11
_diffrn_reflns_number 1369
_diffrn_reflns_theta_full 24.95
_diffrn_reflns_theta_max 24.95
_diffrn_reflns_theta_min 2.35
_diffrn_standards_decay_% 0
_diffrn_standards_number 3
_exptl_absorpt_coefficient_mu 0.095
_exptl_crystal_colour brown
_exptl_crystal_density_diffrn 1.280
_exptl_crystal_density_method 'not measured'
_exptl_crystal_description block
_exptl_crystal_F_000 616
_exptl_crystal_size_max 0.4
_exptl_crystal_size_mid 0.15
_exptl_crystal_size_min 0.15
_refine_diff_density_max 0.265
_refine_diff_density_min -0.217
_refine_diff_density_rms 0.045
_refine_ls_abs_structure_details 'Flack H D (1983), Acta Cryst. A39, 876-881'
_refine_ls_abs_structure_Flack 0.00
_refine_ls_extinction_coef 0.043(5)
_refine_ls_extinction_expression Fc^*^=kFc[1+0.001xFc^2^\l^3^/sin(2\q)]^-1/4^
_refine_ls_extinction_method SHELXL
_refine_ls_goodness_of_fit_ref 1.067
_refine_ls_hydrogen_treatment mixed
_refine_ls_matrix_type full
_refine_ls_number_parameters 202
_refine_ls_number_reflns 1369
_refine_ls_number_restraints 0
_refine_ls_restrained_S_all 1.067
_refine_ls_R_factor_all 0.0943
_refine_ls_R_factor_gt 0.0492
_refine_ls_shift/su_max 0.000
_refine_ls_shift/su_mean 0.000
_refine_ls_structure_factor_coef Fsqd
_refine_ls_weighting_details 'calc w=1/[\s^2^(Fo^2^)+(0.0791P)^2^+0.6642P] where P=(Fo^2^+2Fc^2^)/3'
_refine_ls_weighting_scheme calc
_refine_ls_wR_factor_gt 0.1240
_refine_ls_wR_factor_ref 0.1448
_reflns_number_gt 981
_reflns_number_total 1369
_reflns_threshold_expression >2sigma(I)
_cod_data_source_file cg034229csi20031125_124010.cif
_cod_data_source_block rm109b_(compound_2)
_cod_depositor_comments
;
The following automatic conversions were performed:

'_symmetry_cell_setting' value 'Monoclinic' changed to 'monoclinic'
according to /home/saulius/struct/CIF-dictionaries/cif_core.dic
dictionary named 'cif_core.dic' version 2.4.1 from 2010-06-29.

Automatic conversion script
Id: cif_fix_values 1715 2011-07-08 13:25:40Z adriana 
;
_cod_original_cell_volume 1480.7(2)
_cod_original_sg_symbol_H-M Cc
_cod_database_code 4505335

loop_
_symmetry_equiv_pos_as_xyz
'x, y, z'
'x, -y, z+1/2'
'x+1/2, y+1/2, z'
'x+1/2, -y+1/2, z+1/2'

loop_
_atom_site_label
_atom_site_type_symbol
_atom_site_fract_x
_atom_site_fract_y
_atom_site_fract_z
_atom_site_U_iso_or_equiv
_atom_site_adp_type
_atom_site_occupancy
_atom_site_symmetry_multiplicity
_atom_site_calc_flag
_atom_site_refinement_flags
O1 O 0.1919 0.2862(4) 1.0656 0.0663(12) Uani 1 1 d .
O2 O 0.3340 0.1898(3) 1.1254 0.0558(11) Uani 1 1 d .
O3 O 0.4731(5) 0.0023(5) 0.6849(8) 0.0784(14) Uani 1 1 d .
O4 O 0.5849(5) -0.0092(6) 0.0006(9) 0.0924(16) Uani 1 1 d .
N1 N -0.0208 0.2211(5) 0.4898 0.0636(15) Uani 1 1 d .
N2 N 0.8233(5) 0.1784(5) -0.1207(7) 0.0636(17) Uani 1 1 d .
N3 N 0.8952 0.1338(4) 0.1576 0.0446(10) Uani 1 1 d .
C1 C 0.2457(5) 0.2193(4) 1.0310(6) 0.0437(13) Uani 1 1 d .
C2 C 0.2005(4) 0.1712(4) 0.8730(6) 0.0338(10) Uani 1 1 d .
C3 C 0.1105(4) 0.2164(4) 0.7576(6) 0.0374(11) Uani 1 1 d .
H3 H 0.0768 0.2765 0.7789 0.045 Uiso 1 1 calc R
C4 C 0.0701(4) 0.1730(4) 0.6105(6) 0.0406(12) Uani 1 1 d .
C5 C 0.1217(5) 0.0823(4) 0.5813(7) 0.0491(14) Uani 1 1 d .
H5 H 0.0961 0.0528 0.4835 0.059 Uiso 1 1 calc R
C6 C 0.2095(5) 0.0364(5) 0.6948(7) 0.0526(14) Uani 1 1 d .
H6 H 0.2422 -0.0248 0.6739 0.063 Uiso 1 1 calc R
C7 C 0.2500(5) 0.0802(4) 0.8402(7) 0.0465(13) Uani 1 1 d .
H7 H 0.3102 0.0491 0.9163 0.056 Uiso 1 1 calc R
C8 C 0.8048(5) 0.2108(6) 0.1094(7) 0.070(2) Uani 1 1 d .
H8A H 0.8262 0.2810 0.1667 0.084 Uiso 1 1 calc R
H8B H 0.7516 0.1758 0.1314 0.084 Uiso 1 1 calc R
C9 C 0.7591(6) 0.2375(7) -0.0612(8) 0.084(2) Uani 1 1 d .
H9A H 0.6874 0.2115 -0.1127 0.101 Uiso 1 1 calc R
H9B H 0.7603 0.3188 -0.0770 0.101 Uiso 1 1 calc R
C10 C 0.9735(6) 0.1869(7) 0.1250(8) 0.075(2) Uani 1 1 d .
H10A H 1.0318 0.1353 0.1510 0.090 Uiso 1 1 calc R
H10B H 0.9989 0.2547 0.1867 0.090 Uiso 1 1 calc R
C11 C 0.9296(7) 0.2191(9) -0.0439(10) 0.105(3) Uani 1 1 d .
H11A H 0.9313 0.3010 -0.0546 0.126 Uiso 1 1 calc R
H11B H 0.9715 0.1848 -0.0884 0.126 Uiso 1 1 calc R
C12 C 0.8579(6) 0.0302(5) 0.0653(7) 0.0623(17) Uani 1 1 d .
H12A H 0.8009 -0.0024 0.0804 0.075 Uiso 1 1 calc R
H12B H 0.9138 -0.0253 0.0977 0.075 Uiso 1 1 calc R
C13 C 0.8211(7) 0.0566(6) -0.1026(8) 0.084(2) Uani 1 1 d .
H13A H 0.8663 0.0199 -0.1393 0.101 Uiso 1 1 calc R
H13B H 0.7508 0.0283 -0.1610 0.101 Uiso 1 1 calc R
H1A H -0.063(5) 0.266(5) 0.520(8) 0.07(2) Uiso 1 1 d .
H1B H -0.076(7) 0.174(8) 0.372(11) 0.13(3) Uiso 1 1 d .
H2A H 0.799(5) 0.195(5) -0.192(7) 0.042(19) Uiso 1 1 d .
H3B H 0.433(5) -0.068(6) 0.668(7) 0.062(19) Uiso 1 1 d .
H3C H 0.507(6) 0.008(7) 0.777(12) 0.10(3) Uiso 1 1 d .
H4A H 0.561(7) -0.008(7) 0.062(11) 0.09(3) Uiso 1 1 d .
H4B H 0.557(10) 0.067(13) -0.038(18) 0.20(6) Uiso 1 1 d .

loop_
_atom_site_aniso_label
_atom_site_aniso_U_11
_atom_site_aniso_U_22
_atom_site_aniso_U_33
_atom_site_aniso_U_23
_atom_site_aniso_U_13
_atom_site_aniso_U_12
O1 0.078(3) 0.081(3) 0.039(2) -0.008(2) 0.0239(19) 0.017(2)
O2 0.053(2) 0.072(3) 0.0321(19) -0.0005(19) 0.0100(18) -0.006(2)
O3 0.083(3) 0.085(4) 0.065(3) 0.004(3) 0.031(3) -0.014(3)
O4 0.088(4) 0.103(5) 0.082(4) -0.005(3) 0.034(3) 0.014(4)
N1 0.055(3) 0.081(4) 0.040(3) -0.001(3) 0.007(2) 0.017(3)
N2 0.087(4) 0.079(4) 0.030(3) 0.018(3) 0.030(3) 0.018(3)
N3 0.048(2) 0.056(3) 0.0238(18) 0.002(2) 0.0108(17) 0.006(2)
C1 0.058(4) 0.045(3) 0.030(3) 0.002(2) 0.022(3) -0.003(3)
C2 0.032(2) 0.042(2) 0.029(2) -0.002(2) 0.015(2) -0.002(2)
C3 0.045(3) 0.040(3) 0.032(2) -0.004(2) 0.021(2) -0.003(2)
C4 0.040(3) 0.052(3) 0.030(2) 0.001(2) 0.014(2) -0.008(2)
C5 0.062(4) 0.052(3) 0.039(3) -0.018(3) 0.028(3) -0.017(3)
C6 0.059(4) 0.046(3) 0.058(4) -0.007(3) 0.032(3) 0.004(3)
C7 0.052(3) 0.040(3) 0.043(3) -0.001(2) 0.017(3) 0.002(2)
C8 0.070(4) 0.102(5) 0.034(3) 0.001(3) 0.020(3) 0.038(4)
C9 0.089(5) 0.111(6) 0.042(3) 0.009(4) 0.020(4) 0.050(4)
C10 0.063(4) 0.090(5) 0.069(4) 0.006(4) 0.028(4) -0.009(4)
C11 0.096(6) 0.150(8) 0.087(6) 0.030(6) 0.058(5) -0.015(6)
C12 0.088(4) 0.054(4) 0.044(3) 0.001(3) 0.028(3) 0.007(3)
C13 0.131(6) 0.073(5) 0.040(3) -0.006(3) 0.029(4) 0.023(4)

loop_
_atom_type_symbol
_atom_type_description
_atom_type_scat_dispersion_real
_atom_type_scat_dispersion_imag
_atom_type_scat_source
C C 0.0033 0.0016 'International Tables Vol C Tables 4.2.6.8 and 6.1.1.4'
H H 0.0000 0.0000 'International Tables Vol C Tables 4.2.6.8 and 6.1.1.4'
O O 0.0106 0.0060 'International Tables Vol C Tables 4.2.6.8 and 6.1.1.4'
N N 0.0061 0.0033 'International Tables Vol C Tables 4.2.6.8 and 6.1.1.4'

loop_
_geom_angle_atom_site_label_1
_geom_angle_atom_site_label_2
_geom_angle_atom_site_label_3
_geom_angle
H3B O3 H3C 106(7)
H4A O4 H4B 92(10)
C4 N1 H1A 116(4)
C4 N1 H1B 126(5)
H1A N1 H1B 109(5)
C13 N2 C11 109.8(7)
C13 N2 C9 111.7(6)
C11 N2 C9 109.6(7)
C13 N2 H2A 113(5)
C11 N2 H2A 113(5)
C9 N2 H2A 100(5)
C10 N3 C12 109.2(5)
C10 N3 C8 108.6(5)
C12 N3 C8 106.5(4)
O2 C1 O1 121.3(4)
O2 C1 C2 119.8(5)
O1 C1 C2 118.8(4)
C3 C2 C7 119.1(4)
C3 C2 C1 121.2(4)
C7 C2 C1 119.7(5)
C2 C3 C4 121.0(5)
C2 C3 H3 119.5
C4 C3 H3 119.5
C3 C4 C5 118.5(5)
C3 C4 N1 121.4(5)
C5 C4 N1 120.0(4)
C6 C5 C4 120.8(5)
C6 C5 H5 119.6
C4 C5 H5 119.6
C5 C6 C7 120.6(5)
C5 C6 H6 119.7
C7 C6 H6 119.7
C6 C7 C2 120.0(5)
C6 C7 H7 120.0
C2 C7 H7 120.0
N3 C8 C9 111.5(4)
N3 C8 H8A 109.3
C9 C8 H8A 109.3
N3 C8 H8B 109.3
C9 C8 H8B 109.3
H8A C8 H8B 108.0
N2 C9 C8 107.3(5)
N2 C9 H9A 110.3
C8 C9 H9A 110.3
N2 C9 H9B 110.3
C8 C9 H9B 110.3
H9A C9 H9B 108.5
N3 C10 C11 111.1(5)
N3 C10 H10A 109.4
C11 C10 H10A 109.4
N3 C10 H10B 109.4
C11 C10 H10B 109.4
H10A C10 H10B 108.0
N2 C11 C10 108.3(6)
N2 C11 H11A 110.0
C10 C11 H11A 110.0
N2 C11 H11B 110.0
C10 C11 H11B 110.0
H11A C11 H11B 108.4
N3 C12 C13 110.8(5)
N3 C12 H12A 109.5
C13 C12 H12A 109.5
N3 C12 H12B 109.5
C13 C12 H12B 109.5
H12A C12 H12B 108.1
N2 C13 C12 108.6(6)
N2 C13 H13A 110.0
C12 C13 H13A 110.0
N2 C13 H13B 110.0
C12 C13 H13B 110.0
H13A C13 H13B 108.4

loop_
_geom_bond_atom_site_label_1
_geom_bond_atom_site_label_2
_geom_bond_distance
O1 C1 1.248(6)
O2 C1 1.240(6)
O3 H3B 0.97(7)
O3 H3C 0.82(10)
O4 H4A 0.82(9)
O4 H4B 0.99(15)
N1 C4 1.433(6)
N1 H1A 0.95(6)
N1 H1B 1.21(10)
N2 C13 1.446(9)
N2 C11 1.447(10)
N2 C9 1.463(9)
N2 H2A 0.66(6)
N3 C10 1.436(7)
N3 C12 1.471(7)
N3 C8 1.474(7)
C1 C2 1.502(7)
C2 C3 1.391(7)
C2 C7 1.397(7)
C3 C4 1.393(7)
C3 H3 0.9300
C4 C5 1.397(7)
C5 C6 1.369(8)
C5 H5 0.9300
C6 C7 1.380(8)
C6 H6 0.9300
C7 H7 0.9300
C8 C9 1.537(9)
C8 H8A 0.9700
C8 H8B 0.9700
C9 H9A 0.9700
C9 H9B 0.9700
C10 C11 1.538(11)
C10 H10A 0.9700
C10 H10B 0.9700
C11 H11A 0.9700
C11 H11B 0.9700
C12 C13 1.524(8)
C12 H12A 0.9700
C12 H12B 0.9700
C13 H13A 0.9700
C13 H13B 0.9700

loop_
_geom_torsion_atom_site_label_1
_geom_torsion_atom_site_label_2
_geom_torsion_atom_site_label_3
_geom_torsion_atom_site_label_4
_geom_torsion
O2 C1 C2 C3 -168.7(4)
O1 C1 C2 C3 13.2(7)
O2 C1 C2 C7 10.5(7)
O1 C1 C2 C7 -167.5(4)
C7 C2 C3 C4 -0.6(7)
C1 C2 C3 C4 178.6(5)
C2 C3 C4 C5 0.4(7)
C2 C3 C4 N1 -178.2(4)
C3 C4 C5 C6 0.5(7)
N1 C4 C5 C6 179.1(5)
C4 C5 C6 C7 -1.1(8)
C5 C6 C7 C2 0.8(8)
C3 C2 C7 C6 0.0(7)
C1 C2 C7 C6 -179.2(5)
C10 N3 C8 C9 59.3(8)
C12 N3 C8 C9 -58.3(7)
C13 N2 C9 C8 61.4(8)
C11 N2 C9 C8 -60.5(8)
N3 C8 C9 N2 -1.3(9)
C12 N3 C10 C11 59.8(8)
C8 N3 C10 C11 -55.9(8)
C13 N2 C11 C10 -58.8(9)
C9 N2 C11 C10 64.3(9)
N3 C10 C11 N2 -3.8(10)
C10 N3 C12 C13 -54.3(7)
C8 N3 C12 C13 62.9(6)
C11 N2 C13 C12 64.4(8)
C9 N2 C13 C12 -57.4(9)
N3 C12 C13 N2 -6.4(9)
